data_7713696
loop_
_publ_author_name
'Zhang, Chao'
'Xu, Meiqi'
'Dong, Wen-Shuai'
'Lu, Zu-Jia'
'Zhang, Han'
'Wu, Xiaowei'
'Li, Zhimin'
'Zhang, Jianguo'

_publ_section_title
;
 Combining the Advantages of 1,3,4-Oxadiazole and Tetrazole Enables
 High-Energy Insensitive Materials
;
_journal_name_full 'Dalton Transactions'
_journal_paper_doi 10.1039/D3DT02079G
_journal_year 2023
_chemical_formula_moiety 'C3 H2 N7 O, H2 O, H4 N O'
_chemical_formula_sum 'C3 H8 N8 O3'
_chemical_formula_weight 204.149
_space_group_crystal_system monoclinic
_space_group_IT_number 14
_space_group_name_Hall '-P 2yn'
_space_group_name_H-M_alt 'P 1 21/n 1'
_symmetry_Int_Tables_number 14
_atom_sites_solution_primary iterative
_audit_creation_date 2023-06-08
_audit_creation_method
;
Olex2 1.5
(compiled 2023.03.06 svn.rbb2c1857 for OlexSys, GUI svn.r6748)
;
_audit_update_record
;
2023-06-08 deposited with the CCDC.	2023-08-08 downloaded from the CCDC.
;
_cell_angle_alpha 90
_cell_angle_beta 94.342(8)
_cell_angle_gamma 90
_cell_formula_units_Z 4
_cell_length_a 6.8816(6)
_cell_length_b 16.816(2)
_cell_length_c 7.3514(6)
_cell_measurement_reflns_used 623
_cell_measurement_temperature 117.65(10)
_cell_measurement_theta_max 24.8220
_cell_measurement_theta_min 3.6810
_cell_volume 848.27(14)
_computing_cell_refinement
;
CrysAlisPro, Agilent Technologies,
Version 1.171.37.35 (release 13-08-2014 CrysAlis171 .NET)
(compiled Aug 13 2014,18:06:01)
;
_computing_data_collection
;
CrysAlisPro, Agilent Technologies,
Version 1.171.37.35 (release 13-08-2014 CrysAlis171 .NET)
(compiled Aug 13 2014,18:06:01)
;
_computing_data_reduction
;
CrysAlisPro, Agilent Technologies,
Version 1.171.37.35 (release 13-08-2014 CrysAlis171 .NET)
(compiled Aug 13 2014,18:06:01)
;
_computing_molecular_graphics 'Olex2 1.5 (Dolomanov et al., 2009)'
_computing_publication_material 'Olex2 1.5 (Dolomanov et al., 2009)'
_computing_structure_refinement 'olex2.refine 1.5 (Bourhis et al., 2015)'
_computing_structure_solution 'olex2.solve 1.5 (Bourhis et al., 2015)'
_diffrn_ambient_environment N~2~
_diffrn_ambient_temperature 117.65(10)
_diffrn_detector 'CCD plate'
_diffrn_detector_area_resol_mean 16.0971
_diffrn_detector_type Eos
_diffrn_measured_fraction_theta_full 0.9980
_diffrn_measured_fraction_theta_max 0.9731
_diffrn_measurement_details
;
#__ type_ start__ end____ width___ exp.time_
  1 omega   16.00   84.00   1.0000   15.0000
omega____ theta____ kappa____ phi______ frames
    -       15.9289   19.0000   90.0000 68

#__ type_ start__ end____ width___ exp.time_
  2 omega  -29.00   31.00   1.0000   15.0000
omega____ theta____ kappa____ phi______ frames
    -       15.9289  -77.0000  -30.0000 60

#__ type_ start__ end____ width___ exp.time_
  3 omega  -24.00   22.00   1.0000   15.0000
omega____ theta____ kappa____ phi______ frames
    -      -10.8508  -99.0000 -180.0000 46

#__ type_ start__ end____ width___ exp.time_
  4 omega   62.00   88.00   1.0000   15.0000
omega____ theta____ kappa____ phi______ frames
    -       15.9289  178.0000 -150.0000 26
;
_diffrn_measurement_device 'four-circle diffractometer'
_diffrn_measurement_device_type 'Xcalibur, Eos, Gemini'
_diffrn_measurement_method '\w scans'
_diffrn_orient_matrix_UB_11 -0.0002826000
_diffrn_orient_matrix_UB_12 0.0382539000
_diffrn_orient_matrix_UB_13 0.0407841000
_diffrn_orient_matrix_UB_21 0.0543582000
_diffrn_orient_matrix_UB_22 -0.0151109000
_diffrn_orient_matrix_UB_23 0.0782635000
_diffrn_orient_matrix_UB_31 0.0878578000
_diffrn_orient_matrix_UB_32 0.0094674000
_diffrn_orient_matrix_UB_33 -0.0396613000
_diffrn_radiation_monochromator graphite
_diffrn_radiation_probe x-ray
_diffrn_radiation_type 'Mo K\a'
_diffrn_radiation_wavelength 0.71073
_diffrn_reflns_av_R_equivalents 0.0563
_diffrn_reflns_av_unetI/netI 0.1060
_diffrn_reflns_Laue_measured_fraction_full 0.9980
_diffrn_reflns_Laue_measured_fraction_max 0.9731
_diffrn_reflns_limit_h_max 8
_diffrn_reflns_limit_h_min -9
_diffrn_reflns_limit_k_max 21
_diffrn_reflns_limit_k_min -18
_diffrn_reflns_limit_l_max 9
_diffrn_reflns_limit_l_min -9
_diffrn_reflns_number 3517
_diffrn_reflns_point_group_measured_fraction_full 0.9980
_diffrn_reflns_point_group_measured_fraction_max 0.9731
_diffrn_reflns_theta_full 25.2417
_diffrn_reflns_theta_max 26.00
_diffrn_reflns_theta_min 3.03
_diffrn_source 'Enhance (Mo) X-ray Source'
_exptl_absorpt_coefficient_mu 0.139
_exptl_absorpt_correction_T_max 1.00000
_exptl_absorpt_correction_T_min 0.75733
_exptl_absorpt_correction_type multi-scan
_exptl_absorpt_process_details
;
CrysAlisPro, Agilent Technologies,
Version 1.171.37.35 (release 13-08-2014 CrysAlis171 .NET)
(compiled Aug 13 2014,18:06:01)
Empirical absorption correction using spherical harmonics,
 implemented in SCALE3 ABSPACK scaling algorithm.
;
_exptl_crystal_density_diffrn 1.599
_exptl_crystal_density_method 'not measured'
_exptl_crystal_description needle
_exptl_crystal_F_000 424.389
_exptl_crystal_size_max 0.15
_exptl_crystal_size_mid 0.06
_exptl_crystal_size_min 0.04
_refine_diff_density_max 0.5300
_refine_diff_density_min -0.6017
_refine_diff_density_rms 0.1460
_refine_ls_d_res_high 0.8107
_refine_ls_d_res_low 6.7196
_refine_ls_goodness_of_fit_ref 1.0634
_refine_ls_hydrogen_treatment mixed
_refine_ls_matrix_type full
_refine_ls_number_constraints 11
_refine_ls_number_parameters 135
_refine_ls_number_reflns 1625
_refine_ls_number_restraints 3
_refine_ls_restrained_S_all 1.0624
_refine_ls_R_factor_all 0.1064
_refine_ls_R_factor_gt 0.0635
_refine_ls_shift/su_max -0.0007
_refine_ls_shift/su_mean 0.0001
_refine_ls_structure_factor_coef Fsqd
_refine_ls_weighting_details 'w=1/[\s^2^(Fo^2^)+(0.0476P)^2^+0.0092P] where P=(Fo^2^+2Fc^2^)/3'
_refine_ls_weighting_scheme calc
_refine_ls_wR_factor_gt 0.1285
_refine_ls_wR_factor_ref 0.1531
_reflns_Friedel_coverage 0.0
_reflns_limit_h_max 5
_reflns_limit_h_min -8
_reflns_limit_k_max 20
_reflns_limit_k_min 0
_reflns_limit_l_max 9
_reflns_limit_l_min -5
_reflns_number_gt 1059
_reflns_number_total 1625
_reflns_threshold_expression I>=2u(I)
_cod_data_source_file d3dt02079g2.cif
_cod_data_source_block exp_8318
_cod_original_cell_volume 848.27(15)
_cod_database_code 7713696
_olex2_refinement_description
;
1. Fixed Uiso
 At 1.2 times of:
  All N(H,H) groups, All N(H,H,H) groups
 At 1.5 times of:
  All C(H,H) groups, All O(H) groups
2. Restrained distances
 O3-H3a = O3-H3b
 0.85 with sigma of 0.01
 H3b-H3a
 1.387 with sigma of 0.02
3.a X=CH2 refined with riding coordinates:
 N7(H7a,H7b)
3.b Idealised Me refined as rotating group:
 N8(H8a,H8b,H8c)
3.c Idealised tetrahedral OH refined as rotating group:
 O2(H2)
;
_olex2_submission_special_instructions 'No special instructions were received'

loop_
_space_group_symop_id
_space_group_symop_operation_xyz
1 x,y,z
2 -x+1/2,y+1/2,-z+1/2
3 -x,-y,-z
4 x-1/2,-y-1/2,z-1/2

loop_
_atom_site_label
_atom_site_type_symbol
_atom_site_fract_x
_atom_site_fract_y
_atom_site_fract_z
_atom_site_U_iso_or_equiv
_atom_site_adp_type
_atom_site_occupancy
_atom_site_refinement_flags_posn
O1 O 0.2783(3) 0.52548(14) 0.2021(3) 0.0180(6) Uani 1.000000 .
O3 O 0.5337(3) 0.71256(15) -0.2800(3) 0.0214(6) Uani 1.000000 D
N2 N 0.0927(4) 0.37153(18) -0.2108(4) 0.0189(7) Uani 1.000000 .
N3 N 0.1366(4) 0.41585(18) -0.3502(4) 0.0206(7) Uani 1.000000 .
N8 N 0.0909(4) 0.33784(18) 0.2953(3) 0.0212(7) Uani 1.000000 .
H8a H 0.0921(16) 0.3709(8) 0.3934(15) 0.0254(9) Uiso 1.000000 GR
H8b H 0.2019(4) 0.30821(19) 0.302(3) 0.0254(9) Uiso 1.000000 GR
H8c H 0.0841(15) 0.3672(9) 0.1910(13) 0.0254(9) Uiso 1.000000 GR
O2 O -0.0726(3) 0.28697(16) 0.2942(4) 0.0325(7) Uani 1.000000 .
H2 H -0.0351(4) 0.23942(17) 0.297(6) 0.0487(11) Uiso 1.000000 GR
N5 N 0.3617(4) 0.60882(18) -0.0129(3) 0.0178(7) Uani 1.000000 .
N6 N 0.4051(4) 0.64460(18) 0.1585(3) 0.0173(7) Uani 1.000000 .
N4 N 0.2149(4) 0.48507(18) -0.2893(4) 0.0198(7) Uani 1.000000 .
N1 N 0.1392(4) 0.41055(18) -0.0545(4) 0.0177(7) Uani 1.000000 .
N7 N 0.3660(4) 0.59903(19) 0.4592(4) 0.0233(7) Uani 1.000000 .
H7a H 0.3268(4) 0.55954(19) 0.5260(4) 0.0280(9) Uiso 1.000000 R
H7b H 0.4140(4) 0.64245(19) 0.5122(4) 0.0280(9) Uiso 1.000000 R
C1 C 0.2144(4) 0.4794(2) -0.1069(4) 0.0149(8) Uani 1.000000 .
C3 C 0.3529(4) 0.5932(2) 0.2804(4) 0.0171(8) Uani 1.000000 .
C2 C 0.2875(4) 0.5402(2) 0.0185(4) 0.0148(8) Uani 1.000000 .
H3a H 0.474(4) 0.6881(15) -0.199(3) 0.0222(12) Uiso 1.000000 DR
H3b H 0.492(5) 0.7604(8) -0.284(4) 0.0222(12) Uiso 1.000000 DR

loop_
_atom_site_aniso_label
_atom_site_aniso_U_11
_atom_site_aniso_U_22
_atom_site_aniso_U_33
_atom_site_aniso_U_12
_atom_site_aniso_U_13
_atom_site_aniso_U_23
O1 0.0212(12) 0.0180(14) 0.0149(13) -0.0020(11) 0.0019(10) -0.0002(10)
O3 0.0245(13) 0.0162(15) 0.0241(14) -0.0010(12) 0.0053(11) 0.0022(11)
N2 0.0181(14) 0.0235(18) 0.0153(16) 0.0018(14) 0.0023(12) -0.0015(12)
N3 0.0188(14) 0.0221(19) 0.0211(17) -0.0019(15) 0.0034(12) 0.0017(13)
N8 0.0205(15) 0.0209(18) 0.0224(17) 0.0012(14) 0.0032(13) 0.0022(13)
O2 0.0216(12) 0.0173(16) 0.0584(18) -0.0025(12) 0.0018(13) 0.0017(14)
N5 0.0137(13) 0.0196(18) 0.0202(16) 0.0001(14) 0.0015(12) -0.0015(13)
N6 0.0188(14) 0.0175(17) 0.0157(15) -0.0019(14) 0.0021(12) -0.0014(13)
N4 0.0206(14) 0.0190(18) 0.0203(17) -0.0015(14) 0.0039(13) -0.0015(13)
N1 0.0150(13) 0.0198(18) 0.0184(16) 0.0010(14) 0.0015(12) 0.0003(13)
N7 0.0287(15) 0.0218(19) 0.0197(16) -0.0104(15) 0.0031(13) -0.0009(13)
C1 0.0104(15) 0.016(2) 0.0188(19) 0.0018(15) 0.0034(14) 0.0012(15)
C3 0.0151(15) 0.018(2) 0.0187(19) 0.0006(16) 0.0027(14) -0.0049(15)
C2 0.0092(15) 0.020(2) 0.0151(18) 0.0020(16) 0.0026(14) 0.0012(15)

loop_
_atom_type_symbol
_atom_type_scat_dispersion_real
_atom_type_scat_dispersion_imag
_atom_type_scat_Cromer_Mann_a1
_atom_type_scat_Cromer_Mann_a2
_atom_type_scat_Cromer_Mann_a3
_atom_type_scat_Cromer_Mann_a4
_atom_type_scat_Cromer_Mann_b1
_atom_type_scat_Cromer_Mann_b2
_atom_type_scat_Cromer_Mann_b3
_atom_type_scat_Cromer_Mann_b4
_atom_type_scat_Cromer_Mann_c
_atom_type_scat_source
_atom_type_scat_dispersion_source
C 0.00347 0.00161 2.31000 1.02000 1.58860 0.86500 20.84390 10.20750 0.56870 51.65120 0.21560 'International Tables Volume C Table 6.1.1.4 (pp. 500-502)' 'Henke, Gullikson and Davis, At. Data and Nucl. Data Tables, 1993, 54, 2'
H 0.00000 0.00000 0.49300 0.32291 0.14019 0.04081 10.51090 26.12570 3.14236 57.79970 0.00304 'International Tables Volume C Table 6.1.1.4 (pp. 500-502)' 'Henke, Gullikson and Davis, At. Data and Nucl. Data Tables, 1993, 54, 2'
N 0.00653 0.00323 12.21260 3.13220 2.01250 1.16630 0.00570 9.89330 28.99750 0.58260 -11.52900 'International Tables Volume C Table 6.1.1.4 (pp. 500-502)' 'Henke, Gullikson and Davis, At. Data and Nucl. Data Tables, 1993, 54, 2'
O 0.01158 0.00611 3.04850 2.28680 1.54630 0.86700 13.27710 5.70110 0.32390 32.90890 0.25080 'International Tables Volume C Table 6.1.1.4 (pp. 500-502)' 'Henke, Gullikson and Davis, At. Data and Nucl. Data Tables, 1993, 54, 2'

loop_
_geom_angle_atom_site_label_1
_geom_angle_atom_site_label_2
_geom_angle_atom_site_label_3
_geom_angle
_geom_angle_site_symmetry_1
_geom_angle_site_symmetry_3
_geom_angle_publ_flag
C2 O1 C3 102.8(3) . . ?
H3b O3 H3a 108(2) . . ?
N1 N2 N3 109.6(3) . . ?
N4 N3 N2 109.8(3) . . ?
H8b N8 H8a 109.5 . . ?
H8c N8 H8a 109.5 . . ?
H8c N8 H8b 109.5 . . ?
O2 N8 H8a 109.5 . . ?
O2 N8 H8b 109.5 . . ?
O2 N8 H8c 109.5 . . ?
H2 O2 N8 109.5 . . ?
C2 N5 N6 106.4(3) . . ?
C3 N6 N5 106.2(3) . . ?
C1 N4 N3 103.8(3) . . ?
C1 N1 N2 104.4(3) . . ?
H7b N7 H7a 120.0 . . ?
C3 N7 H7a 120.0 . . ?
C3 N7 H7b 120.0 . . ?
N1 C1 N4 112.3(3) . . ?
C2 C1 N4 124.1(3) . . ?
C2 C1 N1 123.6(3) . . ?
N6 C3 O1 112.1(3) . . ?
N7 C3 O1 118.8(3) . . ?
N7 C3 N6 129.1(3) . . ?
N5 C2 O1 112.6(3) . . ?
C1 C2 O1 117.4(3) . . ?
C1 C2 N5 130.1(3) . . ?

loop_
_geom_bond_atom_site_label_1
_geom_bond_atom_site_label_2
_geom_bond_distance
_geom_bond_site_symmetry_2
_geom_bond_publ_flag
O1 C3 1.358(4) . ?
O1 C2 1.378(4) . ?
O3 H3a 0.852(9) . ?
O3 H3b 0.855(9) . ?
N2 N3 1.321(4) . ?
N2 N1 1.341(4) . ?
N3 N4 1.345(4) . ?
N8 H8a 0.9100 . ?
N8 H8b 0.9100 . ?
N8 H8c 0.9100 . ?
N8 O2 1.413(3) . ?
O2 H2 0.8400 . ?
N5 N6 1.408(4) . ?
N5 C2 1.290(4) . ?
N6 C3 1.315(4) . ?
N4 C1 1.345(4) . ?
N1 C1 1.337(4) . ?
N7 H7a 0.8800 . ?
N7 H7b 0.8800 . ?
N7 C3 1.315(4) . ?
C1 C2 1.441(5) . ?

loop_
_geom_torsion_atom_site_label_1
_geom_torsion_atom_site_label_2
_geom_torsion_atom_site_label_3
_geom_torsion_atom_site_label_4
_geom_torsion
_geom_torsion_site_symmetry_1
_geom_torsion_site_symmetry_2
_geom_torsion_site_symmetry_3
_geom_torsion_site_symmetry_4
_geom_torsion_publ_flag
O1 C3 N6 N5 0.2(3) . . . . ?
O1 C2 N5 N6 -0.6(3) . . . . ?
O1 C2 C1 N4 -179.6(3) . . . . ?
O1 C2 C1 N1 -0.0(3) . . . . ?
N2 N3 N4 C1 -0.2(3) . . . . ?
N2 N1 C1 N4 0.5(2) . . . . ?
N2 N1 C1 C2 -179.1(2) . . . . ?
N3 N4 C1 N1 -0.2(3) . . . . ?
N3 N4 C1 C2 179.3(2) . . . . ?
N5 N6 C3 N7 179.3(2) . . . . ?
N5 C2 C1 N4 1.0(4) . . . . ?
N5 C2 C1 N1 -179.4(3) . . . . ?

loop_
_restr_distance_atom_site_label_1
_restr_distance_atom_site_label_2
_restr_distance_site_symmetry_2
_restr_distance_target
_restr_distance_target_weight_param
_restr_distance_diff
O3 H3a 1 0.8500 0.0100 -0.0024
O3 H3b 1 0.8500 0.0100 -0.0047
H3b H3a 1 1.3870 0.0200 0.0096
